data_4514810
loop_
_publ_author_name
'Nakayama, Yoshiki'
'Ando, Gaku'
'Abe, Manabu'
'Koike, Takashi'
'Akita, Munetaka'

_publ_section_title
;
 Keto-Difluoromethylation of Aromatic Alkenes by Photoredox Catalysis:
 Step-Economical Synthesis of \a-CF2H-Substituted Ketones in Flow
;
_journal_issue 7
_journal_name_full 'ACS Catalysis'
_journal_page_first 6555
_journal_paper_doi 10.1021/acscatal.9b01312
_journal_volume 9
_journal_year 2019
_chemical_formula_sum 'C10 H10 F2 O2'
_chemical_formula_weight 200.18
_space_group_crystal_system monoclinic
_space_group_IT_number 14
_space_group_name_Hall '-P 2ybc'
_space_group_name_H-M_alt 'P 1 21/c 1'
_symmetry_space_group_name_Hall '-P 2ybc'
_symmetry_space_group_name_H-M 'P 1 21/c 1'
_atom_sites_solution_hydrogens geom
_audit_creation_method SHELXL-2013
_cell_angle_alpha 90
_cell_angle_beta 102.351(3)
_cell_angle_gamma 90
_cell_formula_units_Z 4
_cell_length_a 9.946(2)
_cell_length_b 9.088(2)
_cell_length_c 10.222(2)
_cell_measurement_reflns_used 3234
_cell_measurement_temperature 90
_cell_measurement_theta_max 28.802
_cell_measurement_theta_min 3.030
_cell_volume 902.6(3)
_computing_cell_refinement 'APEX2 (Bruker AXS, 2006)'
_computing_data_collection 'APEX2 (Bruker AXS, 2006)'
_computing_data_reduction 'SAINT (Bruker AXS, 2004)'
_computing_molecular_graphics 'XSHELL (Bruker AXS,2002)'
_computing_publication_material 'XCIF (Bruker AXS, 2001)'
_computing_structure_refinement 'SHELXL-2014 (Sheldrick, 2014)'
_computing_structure_solution 'SHELXT (Sheldrick, 2014)'
_diffrn_ambient_temperature 90
_diffrn_detector_area_resol_mean 8.333
_diffrn_measured_fraction_theta_full 0.978
_diffrn_measured_fraction_theta_max 0.998
_diffrn_measurement_device_type 'Bruker APEXII CCD area detector'
_diffrn_measurement_method 'phi and omega scans'
_diffrn_radiation_monochromator 'Bruker Helios multilayer confocal mirror'
_diffrn_radiation_source 'Bruker TXS fine-focus rotating anode'
_diffrn_radiation_type MoK\a
_diffrn_radiation_wavelength 0.71073
_diffrn_reflns_av_R_equivalents 0.0180
_diffrn_reflns_av_unetI/netI 0.0221
_diffrn_reflns_Laue_measured_fraction_full 0.978
_diffrn_reflns_Laue_measured_fraction_max 0.998
_diffrn_reflns_limit_h_max 9
_diffrn_reflns_limit_h_min -11
_diffrn_reflns_limit_k_max 10
_diffrn_reflns_limit_k_min -8
_diffrn_reflns_limit_l_max 12
_diffrn_reflns_limit_l_min -12
_diffrn_reflns_number 3988
_diffrn_reflns_point_group_measured_fraction_full 0.978
_diffrn_reflns_point_group_measured_fraction_max 0.998
_diffrn_reflns_theta_full 25.242
_diffrn_reflns_theta_max 25.025
_diffrn_reflns_theta_min 2.096
_exptl_absorpt_coefficient_mu 0.128
_exptl_absorpt_correction_T_max 0.999
_exptl_absorpt_correction_T_min 0.799
_exptl_absorpt_correction_type multi-scan
_exptl_absorpt_process_details
;
SADABS Sheldrick 1996
;
_exptl_crystal_colour colorless
_exptl_crystal_density_diffrn 1.473
_exptl_crystal_description platet
_exptl_crystal_F_000 416
_exptl_crystal_size_max 0.304
_exptl_crystal_size_mid 0.024
_exptl_crystal_size_min 0.011
_refine_diff_density_max 0.227
_refine_diff_density_min -0.186
_refine_diff_density_rms 0.043
_refine_ls_extinction_method none
_refine_ls_goodness_of_fit_ref 1.050
_refine_ls_hydrogen_treatment constr
_refine_ls_matrix_type full
_refine_ls_number_parameters 128
_refine_ls_number_reflns 1593
_refine_ls_number_restraints 0
_refine_ls_restrained_S_all 1.050
_refine_ls_R_factor_all 0.0363
_refine_ls_R_factor_gt 0.0321
_refine_ls_shift/su_max 0.000
_refine_ls_shift/su_mean 0.000
_refine_ls_structure_factor_coef Fsqd
_refine_ls_weighting_details
;
 w=1/[\s^2^(Fo^2^)+(0.0448P)^2^+0.3794P]
 where P=(Fo^2^+2Fc^2^)/3
;
_refine_ls_weighting_scheme calc
_refine_ls_wR_factor_gt 0.0856
_refine_ls_wR_factor_ref 0.0882
_reflns_Friedel_coverage 0.000
_reflns_number_gt 1421
_reflns_number_total 1593
_reflns_threshold_expression 'I > 2\s(I)'
_cod_data_source_file cs9b01312_si_002.cif
_cod_data_source_block YN148_2_0m
_cod_original_cell_volume 902.5(4)
_cod_database_code 4514810
_shelx_space_group_comment
;
The symmetry employed for this shelxl refinement is uniquely defined
by the following loop, which should always be used as a source of
symmetry information in preference to the above space-group names.
They are only intended as comments.
;
_shelx_estimated_absorpt_t_min 0.962
_shelx_estimated_absorpt_t_max 0.999
_shelxl_version_number 2013-2

loop_
_space_group_symop_operation_xyz
'x, y, z'
'-x, y+1/2, -z+1/2'
'-x, -y, -z'
'x, -y-1/2, z-1/2'

loop_
_atom_site_label
_atom_site_type_symbol
_atom_site_fract_x
_atom_site_fract_y
_atom_site_fract_z
_atom_site_U_iso_or_equiv
_atom_site_adp_type
_atom_site_occupancy
_atom_site_site_symmetry_order
_atom_site_calc_flag
_atom_site_refinement_flags_posn
_atom_site_refinement_flags_adp
C1 C 0.43649(14) 0.26436(15) 0.01924(14) 0.0212(3) Uani 1 1 d . .
H1 H 0.4671 0.3564 -0.0194 0.025 Uiso 1 1 calc R U
C2 C 0.54701(14) 0.20711(14) 0.13056(13) 0.0183(3) Uani 1 1 d . .
H2A H 0.6169 0.1554 0.0917 0.022 Uiso 1 1 calc R U
H2B H 0.5063 0.1345 0.1830 0.022 Uiso 1 1 calc R U
C3 C 0.61745(14) 0.32691(14) 0.22399(13) 0.0173(3) Uani 1 1 d . .
C4 C 0.71990(13) 0.28106(14) 0.34479(13) 0.0171(3) Uani 1 1 d . .
C5 C 0.79559(14) 0.38759(14) 0.42799(14) 0.0187(3) Uani 1 1 d . .
H5 H 0.7814 0.4885 0.4050 0.022 Uiso 1 1 calc R U
C6 C 0.89034(14) 0.35010(15) 0.54266(14) 0.0194(3) Uani 1 1 d . .
H6 H 0.9411 0.4243 0.5975 0.023 Uiso 1 1 calc R U
C7 C 0.91086(13) 0.20135(15) 0.57726(13) 0.0182(3) Uani 1 1 d . .
C8 C 0.83661(14) 0.09369(14) 0.49529(14) 0.0198(3) Uani 1 1 d . .
H8 H 0.8507 -0.0072 0.5186 0.024 Uiso 1 1 calc R U
C9 C 0.74282(14) 0.13247(14) 0.38051(13) 0.0183(3) Uani 1 1 d . .
H9 H 0.6933 0.0580 0.3251 0.022 Uiso 1 1 calc R U
C10 C 1.07782(15) 0.25637(16) 0.77634(14) 0.0247(3) Uani 1 1 d . .
H10A H 1.1395 0.3098 0.7300 0.037 Uiso 1 1 calc R U
H10B H 1.1323 0.2059 0.8547 0.037 Uiso 1 1 calc R U
H10C H 1.0147 0.3259 0.8052 0.037 Uiso 1 1 calc R U
F1 F 0.31852(8) 0.28880(9) 0.06578(9) 0.0286(2) Uani 1 1 d . .
F2 F 0.40220(9) 0.15753(9) -0.07756(8) 0.0293(2) Uani 1 1 d . .
O1 O 0.59122(10) 0.45672(10) 0.19845(9) 0.0225(3) Uani 1 1 d . .
O2 O 1.00035(10) 0.15041(10) 0.68725(9) 0.0222(3) Uani 1 1 d . .

loop_
_atom_site_aniso_label
_atom_site_aniso_U_11
_atom_site_aniso_U_22
_atom_site_aniso_U_33
_atom_site_aniso_U_23
_atom_site_aniso_U_13
_atom_site_aniso_U_12
C1 0.0217(7) 0.0166(7) 0.0240(7) -0.0013(5) 0.0018(6) 0.0002(5)
C2 0.0180(7) 0.0151(6) 0.0216(7) 0.0007(5) 0.0039(6) 0.0021(5)
C3 0.0175(7) 0.0148(6) 0.0214(7) 0.0020(5) 0.0082(6) 0.0014(5)
C4 0.0167(7) 0.0148(7) 0.0208(7) 0.0002(5) 0.0060(6) 0.0004(5)
C5 0.0193(7) 0.0126(6) 0.0254(7) 0.0008(5) 0.0077(6) -0.0003(5)
C6 0.0190(7) 0.0159(7) 0.0235(7) -0.0031(5) 0.0054(6) -0.0026(5)
C7 0.0152(7) 0.0193(7) 0.0200(7) 0.0015(5) 0.0038(5) 0.0007(5)
C8 0.0204(7) 0.0131(6) 0.0250(7) 0.0021(5) 0.0028(6) 0.0013(5)
C9 0.0181(7) 0.0136(6) 0.0226(7) -0.0015(5) 0.0033(5) -0.0015(5)
C10 0.0209(7) 0.0262(7) 0.0242(7) -0.0020(6) -0.0011(6) -0.0041(6)
F1 0.0201(5) 0.0272(5) 0.0369(5) -0.0019(4) 0.0025(4) 0.0066(3)
F2 0.0309(5) 0.0269(5) 0.0258(5) -0.0067(4) -0.0039(4) 0.0028(4)
O1 0.0283(6) 0.0141(5) 0.0245(5) 0.0023(4) 0.0041(4) 0.0030(4)
O2 0.0215(5) 0.0192(5) 0.0225(5) -0.0004(4) -0.0032(4) 0.0002(4)

loop_
_atom_type_symbol
_atom_type_description
_atom_type_scat_dispersion_real
_atom_type_scat_dispersion_imag
_atom_type_scat_source
C C 0.0033 0.0016 'International Tables Vol C Tables 4.2.6.8 and 6.1.1.4'
H H 0.0000 0.0000 'International Tables Vol C Tables 4.2.6.8 and 6.1.1.4'
O O 0.0106 0.0060 'International Tables Vol C Tables 4.2.6.8 and 6.1.1.4'
F F 0.0171 0.0103 'International Tables Vol C Tables 4.2.6.8 and 6.1.1.4'

loop_
_geom_angle_atom_site_label_1
_geom_angle_atom_site_label_2
_geom_angle_atom_site_label_3
_geom_angle
F1 C1 F2 105.32(11)
F1 C1 C2 109.60(11)
F2 C1 C2 109.28(11)
F1 C1 H1 110.8
F2 C1 H1 110.8
C2 C1 H1 110.8
C1 C2 C3 113.23(11)
C1 C2 H2A 108.9
C3 C2 H2A 108.9
C1 C2 H2B 108.9
C3 C2 H2B 108.9
H2A C2 H2B 107.7
O1 C3 C4 121.70(12)
O1 C3 C2 120.57(12)
C4 C3 C2 117.72(11)
C5 C4 C9 118.12(12)
C5 C4 C3 119.79(12)
C9 C4 C3 122.08(12)
C6 C5 C4 121.79(12)
C6 C5 H5 119.1
C4 C5 H5 119.1
C5 C6 C7 119.25(13)
C5 C6 H6 120.4
C7 C6 H6 120.4
O2 C7 C8 115.35(12)
O2 C7 C6 124.92(12)
C8 C7 C6 119.74(12)
C9 C8 C7 120.48(12)
C9 C8 H8 119.8
C7 C8 H8 119.8
C8 C9 C4 120.62(13)
C8 C9 H9 119.7
C4 C9 H9 119.7
O2 C10 H10A 109.5
O2 C10 H10B 109.5
H10A C10 H10B 109.5
O2 C10 H10C 109.5
H10A C10 H10C 109.5
H10B C10 H10C 109.5
C7 O2 C10 117.76(11)

loop_
_geom_bond_atom_site_label_1
_geom_bond_atom_site_label_2
_geom_bond_distance
C1 F1 1.3751(16)
C1 F2 1.3761(16)
C1 C2 1.4962(19)
C1 H1 1.0000
C2 C3 1.5172(19)
C2 H2A 0.9900
C2 H2B 0.9900
C3 O1 1.2243(16)
C3 C4 1.4827(19)
C4 C5 1.3976(19)
C4 C9 1.4047(18)
C5 C6 1.380(2)
C5 H5 0.9500
C6 C7 1.4012(19)
C6 H6 0.9500
C7 O2 1.3574(16)
C7 C8 1.3929(19)
C8 C9 1.3793(19)
C8 H8 0.9500
C9 H9 0.9500
C10 O2 1.4317(17)
C10 H10A 0.9800
C10 H10B 0.9800
C10 H10C 0.9800
